data_4125033
loop_
_publ_author_name
'Hill, Joshua A.'
'Thompson, Amber L.'
'Goodwin, Andrew L.'

_publ_section_title
;
 Dicyanometallates as Model Extended Frameworks.
;
_journal_issue 18
_journal_name_full 'Journal of the American Chemical Society'
_journal_page_first 5886
_journal_page_last 5896
_journal_paper_doi 10.1021/jacs.5b13446
_journal_volume 138
_journal_year 2016
_chemical_formula_moiety 'C4 Ag3 N4, C8 H20 N'
_chemical_formula_sum 'C12 H20 Ag3 N5'
_chemical_formula_weight 557.93
_chemical_name_systematic
;
tetra(n-butyl)ammonium silver(I) bis(dicyanoargentate)
;
_space_group_IT_number 62
_symmetry_cell_setting orthorhombic
_symmetry_space_group_name_Hall '-P 2ac 2n'
_symmetry_space_group_name_H-M 'P n m a'
_atom_sites_solution_hydrogens difmap
_atom_sites_solution_primary direct
_audit_creation_date 2015-12-03
_audit_creation_method CRYSTALS_ver_14.61
_cell_angle_alpha 90
_cell_angle_beta 90
_cell_angle_gamma 90
_cell_formula_units_Z 4
_cell_length_a 16.6101(3)
_cell_length_b 11.2973(2)
_cell_length_c 9.2725(1)
_cell_measurement_reflns_used 16804
_cell_measurement_temperature 280
_cell_measurement_theta_max 76
_cell_measurement_theta_min 5
_cell_volume 1739.98(5)
_computing_cell_refinement 'CrysAlisPro, (Agilent, 2011)'
_computing_data_collection 'SuperNova, (Oxford Diffraction, 2010)'
_computing_data_reduction CrysAlisPro
_computing_molecular_graphics 'CAMERON (Watkin et al., 1996)'
_computing_publication_material CRYSTALS
_computing_structure_refinement 'CRYSTALS (Betteridge et al., 2003)'
_computing_structure_solution 'SIR92 (Altomare et al., 1994)'
_diffrn_ambient_temperature 280
_diffrn_measured_fraction_theta_full 0.999
_diffrn_measured_fraction_theta_max 0.999
_diffrn_measurement_device Area
_diffrn_measurement_device_type 'Oxford Diffraction SuperNova'
_diffrn_measurement_method \w
_diffrn_radiation_monochromator graphite
_diffrn_radiation_type 'Cu K\a'
_diffrn_radiation_wavelength 1.54184
_diffrn_reflns_av_R_equivalents 0.031
_diffrn_reflns_limit_h_max 20
_diffrn_reflns_limit_h_min -20
_diffrn_reflns_limit_k_max 14
_diffrn_reflns_limit_k_min -14
_diffrn_reflns_limit_l_max 11
_diffrn_reflns_limit_l_min -11
_diffrn_reflns_number 36021
_diffrn_reflns_theta_full 76.525
_diffrn_reflns_theta_max 76.525
_diffrn_reflns_theta_min 5.326
_diffrn_standards_number 0
_exptl_absorpt_coefficient_mu 26.795
_exptl_absorpt_correction_T_max 0.29
_exptl_absorpt_correction_T_min 0.07
_exptl_absorpt_correction_type gaussian
_exptl_absorpt_process_details
; 
CrysAlisPro, Agilent Technologies,
Version 1.171.37.35 (release 13-08-2014 CrysAlis171 .NET)
(compiled Aug 13 2014,18:06:01)
Numerical absorption correction based on gaussian integration over
a multifaceted crystal model
Empirical absorption correction using spherical harmonics,
 implemented in SCALE3 ABSPACK scaling algorithm.
;
_exptl_crystal_colour 'pale yellow'
_exptl_crystal_density_diffrn 2.130
_exptl_crystal_density_meas ?
_exptl_crystal_density_method 'not measured'
_exptl_crystal_description block
_exptl_crystal_F_000 1072
_exptl_crystal_size_max 0.118
_exptl_crystal_size_mid 0.111
_exptl_crystal_size_min 0.046
_refine_diff_density_max 0.50
_refine_diff_density_min -1.23
_refine_ls_extinction_method None
_refine_ls_goodness_of_fit_ref 0.9510
_refine_ls_hydrogen_treatment constr
_refine_ls_matrix_type full
_refine_ls_number_parameters 139
_refine_ls_number_reflns 1924
_refine_ls_number_restraints 228
_refine_ls_R_factor_all 0.0268
_refine_ls_R_factor_gt 0.0258
_refine_ls_shift/su_max 0.0004357
_refine_ls_shift/su_mean 0.0000608
_refine_ls_structure_factor_coef Fsqd
_refine_ls_weighting_details
;
 Method= Modified Sheldrick 
 w=1/[\s^2^(F^2^) + ( 0.03P)^2^ + 5.00P] 
 ,where P=(max(Fo^2^,0) + 2Fc^2^)/3 
;
_refine_ls_weighting_scheme calc
_refine_ls_wR_factor_all 0.0670
_refine_ls_wR_factor_gt 0.0661
_refine_ls_wR_factor_ref 0.0670
_reflns_limit_h_max 20
_reflns_limit_h_min 0
_reflns_limit_k_max 14
_reflns_limit_k_min 0
_reflns_limit_l_max 11
_reflns_limit_l_min 0
_reflns_number_gt 1842
_reflns_number_total 1924
_reflns_threshold_expression I>2.0\s(I)
_oxford_diffrn_Wilson_B_factor 0.00
_oxford_diffrn_Wilson_scale 0.00
_oxford_refine_ls_r_factor_ref 0.0268
_oxford_refine_ls_scale 2.437(17)
_oxford_reflns_number_all 1924
_oxford_reflns_threshold_expression_ref I>-3.0\s(I)
_oxford_structure_analysis_title 035jah15
_cod_data_source_file ja5b13446_si_001.cif
_cod_data_source_block 1
_cod_depositor_comments
;
The following automatic conversions were performed:

'_exptl_crystal_density_meas' value 'not measured' was changed to '?'
- the value is perceived as not measured.

Automatic conversion script
Id: cif_fix_values 4268 2015-11-12 08:31:59Z antanas 

 Adding full bibliography for 4125033--4125042.cif.
;
_cod_original_sg_symbol_H-M 'P n m a '
_cod_database_code 4125033

loop_
_symmetry_equiv_pos_as_xyz
x,y,z
-x,-y,-z
-x+1/2,y+1/2,z+1/2
x+1/2,-y+1/2,-z+1/2
x,-y+1/2,z
-x,y+1/2,-z
-x+1/2,-y,z+1/2
x+1/2,y,-z+1/2

loop_
_atom_site_label
_atom_site_type_symbol
_atom_site_fract_x
_atom_site_fract_y
_atom_site_fract_z
_atom_site_U_iso_or_equiv
_atom_site_occupancy
_atom_site_adp_type
_atom_site_refinement_flags_posn
_atom_site_refinement_flags_adp
_atom_site_disorder_assembly
_atom_site_disorder_group
Ag1 Ag 0.65057(2) 0.7500 0.07949(4) 0.0576 1.0000 Uani S T . .
Ag2 Ag 0.5000 0.5000 0.5000 0.0561 1.0000 Uani S . . .
Ag3 Ag 0.46214(2) 0.7500 0.60127(4) 0.0476 1.0000 Uani S T . .
N4 N 0.7871(3) 0.7500 0.0413(5) 0.0594 1.0000 Uani S T . .
N5 N 0.6042(2) 0.6044(3) 0.2397(4) 0.0679 1.0000 Uani . . . .
N6 N 0.5899(3) 0.7500 -0.1414(5) 0.0565 1.0000 Uani S T . .
C7 C 0.8519(3) 0.7500 0.0035(5) 0.0486 1.0000 Uani S T . .
C8 C 0.5674(3) 0.5670(4) 0.3326(4) 0.0581 1.0000 Uani . . . .
C9 C 0.5513(3) 0.7500 -0.2423(5) 0.0463 1.0000 Uani S T . .
N10 N 0.8109(2) 0.7500 0.5126(4) 0.0434 1.0000 Uani DS T 1 .
C11 C 0.7362(4) 0.6761(8) 0.4868(9) 0.0606 0.5000 Uani D . 1 -1
C12 C 0.8213(5) 0.8304(9) 0.3836(8) 0.0716 0.5000 Uani D . 1 -1
C13 C 0.8833(4) 0.6729(8) 0.5310(9) 0.0621 0.5000 Uani D . 1 -1
C14 C 0.8028(5) 0.8207(8) 0.6486(8) 0.0636 0.5000 Uani D . 1 -1
C15 C 0.7191(8) 0.5831(13) 0.5992(14) 0.0797 0.5000 Uani D U 1 -1
C16 C 0.8887(9) 0.5676(13) 0.4182(15) 0.0805 0.5000 Uani D U 1 -1
C17 C 0.9018(9) 0.8984(13) 0.3875(16) 0.0862 0.5000 Uani D U 1 -1
C18 C 0.7373(8) 0.9129(13) 0.6501(14) 0.0807 0.5000 Uani D U 1 -1
H152 H 0.6655 0.5536 0.5883 0.1159 0.5000 Uiso R . 1 -1
H151 H 0.7253 0.6165 0.6936 0.1160 0.5000 Uiso R . 1 -1
H153 H 0.7566 0.5191 0.5880 0.1158 0.5000 Uiso R . 1 -1
H161 H 0.9378 0.5244 0.4348 0.1191 0.5000 Uiso R . 1 -1
H162 H 0.8885 0.5996 0.3220 0.1190 0.5000 Uiso R . 1 -1
H163 H 0.8429 0.5157 0.4310 0.1189 0.5000 Uiso R . 1 -1
H171 H 0.8931 0.9789 0.3582 0.1251 0.5000 Uiso R . 1 -1
H172 H 0.9238 0.8964 0.4838 0.1251 0.5000 Uiso R . 1 -1
H173 H 0.9388 0.8604 0.3224 0.1250 0.5000 Uiso R . 1 -1
H181 H 0.7553 0.9798 0.7040 0.1179 0.5000 Uiso R . 1 -1
H183 H 0.7254 0.9368 0.5531 0.1179 0.5000 Uiso R . 1 -1
H182 H 0.6897 0.8809 0.6940 0.1180 0.5000 Uiso R . 1 -1
H111 H 0.6909 0.7285 0.4834 0.0692 0.5000 Uiso R . 1 -1
H112 H 0.7421 0.6370 0.3940 0.0690 0.5000 Uiso R . 1 -1
H121 H 0.7769 0.8866 0.3808 0.0840 0.5000 Uiso R . 1 -1
H122 H 0.8206 0.7822 0.2974 0.0840 0.5000 Uiso R . 1 -1
H131 H 0.9309 0.7221 0.5237 0.0710 0.5000 Uiso R . 1 -1
H132 H 0.8811 0.6395 0.6264 0.0710 0.5000 Uiso R . 1 -1
H141 H 0.8533 0.8601 0.6645 0.0731 0.5000 Uiso R . 1 -1
H142 H 0.7936 0.7657 0.7271 0.0730 0.5000 Uiso R . 1 -1

loop_
_atom_site_aniso_label
_atom_site_aniso_U_11
_atom_site_aniso_U_22
_atom_site_aniso_U_33
_atom_site_aniso_U_23
_atom_site_aniso_U_13
_atom_site_aniso_U_12
Ag1 0.0494(2) 0.0806(3) 0.0430(2) 0.0000 0.00460(15) 0.0000
Ag2 0.0678(3) 0.0494(2) 0.0512(2) 0.00497(16) 0.01657(17) -0.00013(17)
Ag3 0.04030(19) 0.0578(2) 0.04465(19) 0.0000 -0.00752(14) 0.0000
N4 0.041(2) 0.095(3) 0.042(2) 0.0000 0.0051(18) 0.0000
N5 0.075(2) 0.073(2) 0.0559(18) 0.0090(17) 0.0154(17) -0.0063(18)
N6 0.045(2) 0.080(3) 0.044(2) 0.0000 -0.0071(19) 0.0000
C7 0.046(2) 0.063(3) 0.037(2) 0.0000 0.0041(19) 0.0000
C8 0.066(2) 0.055(2) 0.053(2) 0.0008(17) 0.0097(18) 0.0000(18)
C9 0.038(2) 0.057(3) 0.044(2) 0.0000 -0.0003(19) 0.0000
N10 0.0374(19) 0.060(2) 0.0323(18) 0.0000 -0.0065(15) 0.0000
C11 0.042(3) 0.063(4) 0.077(5) -0.016(4) -0.017(3) 0.003(3)
C12 0.061(4) 0.110(6) 0.044(3) 0.024(4) -0.001(3) 0.001(4)
C13 0.041(3) 0.081(5) 0.064(4) 0.002(4) -0.006(3) 0.009(4)
C14 0.076(4) 0.073(5) 0.042(3) -0.010(3) 0.003(3) -0.021(4)
C15 0.065(5) 0.071(4) 0.103(6) 0.000(5) 0.005(5) -0.019(4)
C16 0.067(4) 0.088(6) 0.086(6) 0.003(5) 0.032(4) 0.011(5)
C17 0.073(5) 0.094(6) 0.091(6) 0.017(5) 0.037(5) -0.005(5)
C18 0.077(5) 0.071(4) 0.094(6) -0.011(5) 0.020(5) -0.001(5)

loop_
_atom_type_symbol
_atom_type_scat_dispersion_real
_atom_type_scat_dispersion_imag
_atom_type_scat_Cromer_Mann_a1
_atom_type_scat_Cromer_Mann_b1
_atom_type_scat_Cromer_Mann_a2
_atom_type_scat_Cromer_Mann_b2
_atom_type_scat_Cromer_Mann_a3
_atom_type_scat_Cromer_Mann_b3
_atom_type_scat_Cromer_Mann_a4
_atom_type_scat_Cromer_Mann_b4
_atom_type_scat_Cromer_Mann_c
_atom_type_scat_source
Ag 0.1306 4.2820 19.2808 0.6446 16.6885 7.4726 4.8045 24.6605 1.0463 99.8156 5.1790 'International Tables Vol C 4.2.6.8 and 6.1.1.4'
N 0.0311 0.0180 12.2126 0.0057 3.1322 9.8933 2.0125 28.9975 1.1663 0.5826 -11.5290 'International Tables Vol C 4.2.6.8 and 6.1.1.4'
C 0.0181 0.0091 2.3100 20.8439 1.0200 10.2075 1.5886 0.5687 0.8650 51.6512 0.2156 'International Tables Vol C 4.2.6.8 and 6.1.1.4'
H 0.0000 0.0000 0.4930 10.5109 0.3229 26.1257 0.1402 3.1424 0.0408 57.7998 0.0030 'International Tables Vol C 4.2.6.8 and 6.1.1.4'

loop_
_exptl_crystal_face_index_h
_exptl_crystal_face_index_k
_exptl_crystal_face_index_l
_exptl_crystal_face_perp_dist
_exptl_oxdiff_crystal_face_indexfrac_h
_exptl_oxdiff_crystal_face_indexfrac_k
_exptl_oxdiff_crystal_face_indexfrac_l
_exptl_oxdiff_crystal_face_x
_exptl_oxdiff_crystal_face_y
_exptl_oxdiff_crystal_face_z
-5 0 5 0.0173 -5.0000 0.0000 5.0000 0.9212 -0.2217 -0.0872
6 5 3 0.0528 6.0000 5.0000 3.0000 0.1753 0.3877 -0.9174
10 2 0 0.0610 10.0000 2.0000 0.0000 -0.5130 0.1277 -0.8094
-9 0 -3 0.0581 -9.0000 0.0000 -3.0000 0.1262 0.2841 0.9210
0 7 0 0.0597 0.0000 7.0000 0.0000 0.1845 0.8876 -0.2990
-5 -2 -5 0.0543 -5.0000 -2.0000 -5.0000 -0.4082 0.0940 0.8965
7 -5 2 0.0557 7.0000 -5.0000 2.0000 -0.2725 -0.8360 -0.4728
0 -7 0 0.0597 -0.0000 -7.0000 -0.0000 -0.1845 -0.8876 0.2990
9 0 3 0.0581 9.0000 -0.0000 3.0000 -0.1262 -0.2841 -0.9210
5 0 -5 0.0283 5.0000 -0.0000 -5.0000 -0.9212 0.2217 0.0872
-7 5 -2 0.0557 -7.0000 5.0000 -2.0000 0.2725 0.8360 0.4728
-10 -2 0 0.0610 -10.0000 -2.0000 -0.0000 0.5130 -0.1277 0.8094
5 2 5 0.0543 5.0000 2.0000 5.0000 0.4082 -0.0940 -0.8965
-6 -5 -3 0.0528 -6.0000 -5.0000 -3.0000 -0.1753 -0.3877 0.9174

loop_
_geom_angle_atom_site_label_1
_geom_angle_site_symmetry_1
_geom_angle_atom_site_label_2
_geom_angle_atom_site_label_3
_geom_angle_site_symmetry_3
_geom_angle
_geom_angle_publ_flag
N5 5_565 Ag1 N4 . 114.97(12) yes
N5 5_565 Ag1 N5 . 89.01(18) yes
N4 . Ag1 N5 . 114.97(12) yes
N5 5_565 Ag1 N6 . 115.03(12) yes
N4 . Ag1 N6 . 107.32(16) yes
N5 . Ag1 N6 . 115.03(12) yes
Ag3 2_666 Ag2 C8 2_666 90.22(11) yes
Ag3 2_666 Ag2 Ag3 . 179.996 yes
C8 2_666 Ag2 Ag3 . 89.78(11) yes
Ag3 2_666 Ag2 C8 . 89.78(11) yes
C8 2_666 Ag2 C8 . 179.994 yes
Ag3 . Ag2 C8 . 90.22(11) yes
Ag2 . Ag3 Ag2 5_565 136.384(13) yes
Ag2 . Ag3 C7 4_465 92.18(5) yes
Ag2 5_565 Ag3 C7 4_465 92.18(5) yes
Ag2 . Ag3 C9 1_556 93.92(5) yes
Ag2 5_565 Ag3 C9 1_556 93.92(5) yes
C7 4_465 Ag3 C9 1_556 163.53(19) yes
Ag1 . N4 C7 . 170.9(4) yes
Ag1 . N5 C8 . 156.4(4) yes
Ag1 . N6 C9 . 171.8(4) yes
Ag3 4_565 C7 N4 . 170.1(4) yes
Ag2 . C8 N5 . 179.5(4) yes
Ag3 1_554 C9 N6 . 168.8(4) yes
C11 5_565 N10 C12 5_565 107.4(5) yes
C11 5_565 N10 C14 5_565 110.7(5) yes
C12 5_565 N10 C14 5_565 110.9(5) yes
C11 5_565 N10 C13 5_565 110.9(5) yes
C12 5_565 N10 C13 5_565 110.4(6) yes
C14 5_565 N10 C13 5_565 106.6(5) yes
C11 5_565 N10 C11 . 66.9(7) yes
C12 5_565 N10 C11 . 68.7(5) yes
C14 5_565 N10 C11 . 76.5(5) yes
C13 5_565 N10 C11 . 176.8(5) yes
C11 5_565 N10 C12 . 68.7(5) yes
C12 5_565 N10 C12 . 73.9(8) yes
C14 5_565 N10 C12 . 174.9(5) yes
C13 5_565 N10 C12 . 69.4(5) yes
C11 . N10 C12 . 107.4(5) yes
C11 5_565 N10 C13 . 176.8(5) yes
C12 5_565 N10 C13 . 69.4(5) yes
C14 5_565 N10 C13 . 70.5(5) yes
C13 5_565 N10 C13 . 71.2(7) yes
C11 . N10 C13 . 110.9(5) yes
C11 5_565 N10 C14 . 76.5(5) yes
C12 5_565 N10 C14 . 174.9(5) yes
C14 5_565 N10 C14 . 64.4(7) yes
C13 5_565 N10 C14 . 70.5(5) yes
C11 . N10 C14 . 110.7(5) yes
C12 . N10 C13 . 110.4(6) yes
C12 . N10 C14 . 110.9(5) yes
C13 . N10 C14 . 106.6(5) yes
C15 . C11 H111 . 107.8 no
C15 . C11 H112 . 108.3 no
H111 . C11 H112 . 109.3 no
C17 . C12 H121 . 109.4 no
C17 . C12 H122 . 108.0 no
H121 . C12 H122 . 109.6 no
C16 . C13 H131 . 109.7 no
C16 . C13 H132 . 108.3 no
H131 . C13 H132 . 108.7 no
C18 . C14 H141 . 107.9 no
C18 . C14 H142 . 108.8 no
H141 . C14 H142 . 108.7 no
C11 . C15 H152 . 110.2 no
C11 . C15 H151 . 109.7 no
H152 . C15 H151 . 109.4 no
C11 . C15 H153 . 109.2 no
H152 . C15 H153 . 109.3 no
H151 . C15 H153 . 109.1 no
C13 . C16 H161 . 108.8 no
C13 . C16 H162 . 109.2 no
H161 . C16 H162 . 109.9 no
C13 . C16 H163 . 109.3 no
H161 . C16 H163 . 109.8 no
H162 . C16 H163 . 109.8 no
C12 . C17 H171 . 109.6 no
C12 . C17 H172 . 109.8 no
H171 . C17 H172 . 109.9 no
C12 . C17 H173 . 108.5 no
H171 . C17 H173 . 110.0 no
H172 . C17 H173 . 109.1 no
C14 . C18 H181 . 109.0 no
C14 . C18 H183 . 109.6 no
H181 . C18 H183 . 109.4 no
C14 . C18 H182 . 109.7 no
H181 . C18 H182 . 109.5 no
H183 . C18 H182 . 109.5 no

loop_
_geom_bond_atom_site_label_1
_geom_bond_atom_site_label_2
_geom_bond_site_symmetry_2
_geom_bond_distance
_geom_bond_publ_flag
Ag1 N5 5_565 2.347(3) yes
Ag1 N4 . 2.295(4) yes
Ag1 N5 . 2.347(3) yes
Ag1 N6 . 2.283(4) yes
Ag2 Ag3 2_666 3.04203(14) yes
Ag2 C8 2_666 2.057(4) yes
Ag2 Ag3 . 3.04203(14) yes
Ag2 C8 . 2.057(4) yes
Ag3 C7 4_465 2.073(5) yes
Ag3 C9 1_556 2.072(5) yes
N4 C7 . 1.132(7) yes
N5 C8 . 1.138(5) yes
N6 C9 . 1.134(6) yes
N10 C11 5_565 1.514(8) yes
N10 C12 5_565 1.512(8) yes
N10 C14 5_565 1.498(8) yes
N10 C13 5_565 1.495(8) yes
N10 C11 . 1.514(8) yes
N10 C12 . 1.512(8) yes
N10 C13 . 1.495(8) yes
N10 C14 . 1.498(8) yes
C11 C15 . 1.506(17) yes
C11 H111 . 0.958 no
C11 H112 . 0.973 no
C12 C17 . 1.542(18) yes
C12 H121 . 0.973 no
C12 H122 . 0.967 no
C13 C16 . 1.587(17) yes
C13 H131 . 0.968 no
C13 H132 . 0.962 no
C14 C18 . 1.507(16) yes
C14 H141 . 0.961 no
C14 H142 . 0.969 no
C15 H152 . 0.957 no
C15 H151 . 0.959 no
C15 H153 . 0.961 no
C16 H161 . 0.963 no
C16 H162 . 0.963 no
C16 H163 . 0.968 no
C17 H171 . 0.959 no
C17 H172 . 0.966 no
C17 H173 . 0.963 no
C18 H181 . 0.955 no
C18 H183 . 0.960 no
C18 H182 . 0.959 no
